data_7152241
loop_
_publ_author_name
'Trinchera, Piera'
'Musio, Biagia'
'Degennaro, Leonardo'
'Moliterni, Anna'
'Falcicchio, Aurelia'
'Luisi, Renzo'

_publ_section_title
;
 One-pot preparation of piperazines by regioselective ring-opening of
 non-activated arylaziridines.
;
_journal_issue 10
_journal_name_full 'Organic &amp; biomolecular chemistry'
_journal_page_first 1962
_journal_page_last 1965
_journal_paper_doi 10.1039/c2ob07099e
_journal_volume 10
_journal_year 2012
_chemical_formula_sum 'C9 H11 N'
_chemical_formula_weight 133.19
_chemical_name_systematic
;
?
;
_space_group_IT_number 14
_symmetry_cell_setting monoclinic
_symmetry_space_group_name_Hall '-P 2yn'
_symmetry_space_group_name_H-M 'P 1 21/n 1'
_atom_sites_solution_hydrogens geom
_atom_sites_solution_primary direct
_atom_sites_solution_secondary difmap
_audit_creation_method SHELXL-97
_cell_angle_alpha 90.00
_cell_angle_beta 113.508(4)
_cell_angle_gamma 90.00
_cell_formula_units_Z 4
_cell_length_a 5.804(2)
_cell_length_b 21.720(10)
_cell_length_c 6.563(4)
_cell_measurement_temperature 293(2)
_cell_measurement_theta_max 27.52
_cell_measurement_theta_min 5.36
_cell_volume 758.7(6)
_computing_cell_refinement 'DIRAX (Duisenberg,1992)'
_computing_data_collection 'COLLECT (Nonius, 2002) '
_computing_data_reduction 'EVAL (Nonius, 2002)'
_computing_publication_material 'WinGX (Farrugia, 1999)'
_computing_structure_refinement 'SHELXL-97 (Sheldrick, 2008)'
_computing_structure_solution 'SIR2011, updated version of SIR2008 (Burla et al., 2007)'
_diffrn_ambient_temperature 293(2)
_diffrn_measured_fraction_theta_full 0.941
_diffrn_measured_fraction_theta_max 0.941
_diffrn_measurement_device_type 'Bruker-Nonius KappaCCD'
_diffrn_measurement_method '\f scans and \w scans'
_diffrn_radiation_monochromator graphite
_diffrn_radiation_source 'fine-focus sealed tube'
_diffrn_radiation_type MoK\a
_diffrn_radiation_wavelength 0.71073
_diffrn_reflns_av_R_equivalents 0.0579
_diffrn_reflns_av_sigmaI/netI 0.0435
_diffrn_reflns_limit_h_max 7
_diffrn_reflns_limit_h_min -7
_diffrn_reflns_limit_k_max 28
_diffrn_reflns_limit_k_min -28
_diffrn_reflns_limit_l_max 8
_diffrn_reflns_limit_l_min -8
_diffrn_reflns_number 8529
_diffrn_reflns_theta_full 27.52
_diffrn_reflns_theta_max 27.52
_diffrn_reflns_theta_min 5.36
_exptl_absorpt_coefficient_mu 0.069
_exptl_absorpt_correction_T_max 0.9731
_exptl_absorpt_correction_T_min 0.9665
_exptl_absorpt_correction_type empirical
_exptl_absorpt_process_details 'SADABS (Sheldrick, 2002)'
_exptl_crystal_colour white
_exptl_crystal_density_diffrn 1.166
_exptl_crystal_density_method 'not measured'
_exptl_crystal_description block
_exptl_crystal_F_000 288
_exptl_crystal_size_max 0.50
_exptl_crystal_size_mid 0.45
_exptl_crystal_size_min 0.40
_refine_diff_density_max 0.943
_refine_diff_density_min -0.426
_refine_diff_density_rms 0.078
_refine_ls_extinction_method none
_refine_ls_goodness_of_fit_ref 1.061
_refine_ls_hydrogen_treatment mixed
_refine_ls_matrix_type full
_refine_ls_number_parameters 98
_refine_ls_number_reflns 1648
_refine_ls_number_restraints 0
_refine_ls_restrained_S_all 1.061
_refine_ls_R_factor_all 0.1601
_refine_ls_R_factor_gt 0.1174
_refine_ls_shift/su_max 0.004
_refine_ls_shift/su_mean 0.001
_refine_ls_structure_factor_coef Fsqd
_refine_ls_weighting_details 'calc w=1/[\s^2^(Fo^2^)+(0.1844P)^2^+0.8804P] where P=(Fo^2^+2Fc^2^)/3'
_refine_ls_weighting_scheme calc
_refine_ls_wR_factor_gt 0.3181
_refine_ls_wR_factor_ref 0.3582
_reflns_number_gt 1045
_reflns_number_total 1648
_reflns_threshold_expression >2sigma(I)
_cod_data_source_file c2ob07099e.txt
_cod_data_source_block meso_2a
_cod_original_sg_symbol_H-M P2(1)/n
_cod_database_code 7152241

loop_
_symmetry_equiv_pos_as_xyz
'x, y, z'
'-x+1/2, y+1/2, -z+1/2'
'-x, -y, -z'
'x-1/2, -y-1/2, z-1/2'

loop_
_atom_site_label
_atom_site_type_symbol
_atom_site_fract_x
_atom_site_fract_y
_atom_site_fract_z
_atom_site_U_iso_or_equiv
_atom_site_adp_type
_atom_site_occupancy
_atom_site_symmetry_multiplicity
_atom_site_calc_flag
_atom_site_refinement_flags
N1 N 0.2056(6) 0.04100(16) 0.5394(6) 0.0685(12) Uani 1 1 d .
C2 C -0.0780(7) 0.11670(17) 0.2850(7) 0.0530(10) Uani 1 1 d .
C3 C 0.3927(7) 0.08667(19) 0.6672(7) 0.0617(12) Uani 1 1 d .
H3A H 0.5579 0.0693 0.7134 0.093 Uiso 1 1 calc R
H3B H 0.3632 0.0985 0.7957 0.093 Uiso 1 1 calc R
H3C H 0.3799 0.1222 0.5763 0.093 Uiso 1 1 calc R
C4 C -0.1874(8) 0.21326(18) -0.0173(7) 0.0630(12) Uani 1 1 d .
H4 H -0.2259 0.2456 -0.1183 0.076 Uiso 1 1 calc R
C5 C 0.0341(8) 0.12065(19) 0.1350(8) 0.0646(13) Uani 1 1 d .
H5 H 0.1478 0.0905 0.1350 0.078 Uiso 1 1 calc R
C7 C -0.2424(8) 0.1621(2) 0.2805(7) 0.0613(11) Uani 1 1 d .
H7 H -0.3184 0.1607 0.3812 0.074 Uiso 1 1 calc R
C8 C -0.2982(8) 0.20950(19) 0.1322(8) 0.0641(12) Uani 1 1 d .
H8 H -0.4122 0.2396 0.1324 0.077 Uiso 1 1 calc R
C9 C -0.0204(9) 0.1690(2) -0.0159(7) 0.0621(12) Uani 1 1 d .
H9 H 0.0569 0.1711 -0.1154 0.075 Uiso 1 1 calc R
C1 C 0.2242(7) -0.01235(18) 0.6784(7) 0.0513(10) Uani 1 1 d .
C6 C -0.0400(8) 0.0638(2) 0.4461(8) 0.0670(13) Uani 1 1 d .
H6 H -0.0846 0.0783 0.5672 0.080 Uiso 1 1 calc R
H1A H 0.188(10) -0.004(2) 0.806(9) 0.080 Uiso 1 1 d .
H1B H 0.401(10) -0.032(2) 0.716(9) 0.080 Uiso 1 1 d .

loop_
_atom_site_aniso_label
_atom_site_aniso_U_11
_atom_site_aniso_U_22
_atom_site_aniso_U_33
_atom_site_aniso_U_23
_atom_site_aniso_U_13
_atom_site_aniso_U_12
N1 0.0495(19) 0.057(2) 0.068(2) 0.0187(17) -0.0096(16) -0.0179(15)
C2 0.0438(18) 0.048(2) 0.054(2) 0.0056(16) 0.0052(16) -0.0112(16)
C3 0.048(2) 0.060(2) 0.061(2) 0.0060(18) 0.0049(18) -0.0175(17)
C4 0.067(3) 0.047(2) 0.057(2) 0.0088(18) 0.006(2) -0.0059(18)
C5 0.051(2) 0.049(2) 0.079(3) -0.009(2) 0.011(2) 0.0088(17)
C7 0.054(2) 0.069(3) 0.058(2) 0.000(2) 0.0198(19) -0.0085(19)
C8 0.062(2) 0.051(2) 0.070(3) -0.0020(19) 0.016(2) 0.0081(19)
C9 0.066(3) 0.066(3) 0.056(2) 0.003(2) 0.026(2) -0.006(2)
C1 0.0381(18) 0.050(2) 0.051(2) 0.0126(16) 0.0029(16) -0.0065(15)
C6 0.053(2) 0.055(2) 0.073(3) 0.015(2) 0.003(2) -0.0116(18)

loop_
_atom_type_symbol
_atom_type_description
_atom_type_scat_dispersion_real
_atom_type_scat_dispersion_imag
_atom_type_scat_source
C C 0.0033 0.0016 'International Tables Vol C Tables 4.2.6.8 and 6.1.1.4'
H H 0.0000 0.0000 'International Tables Vol C Tables 4.2.6.8 and 6.1.1.4'
N N 0.0061 0.0033 'International Tables Vol C Tables 4.2.6.8 and 6.1.1.4'

loop_
_geom_angle_atom_site_label_1
_geom_angle_atom_site_label_2
_geom_angle_atom_site_label_3
_geom_angle
_geom_angle_site_symmetry_1
_geom_angle_site_symmetry_3
C6 N1 C3 113.8(4) . .
C6 N1 C1 111.4(3) . .
C3 N1 C1 109.2(3) . .
C7 C2 C5 117.6(4) . .
C7 C2 C6 118.0(4) . .
C5 C2 C6 124.4(4) . .
N1 C3 H3A 109.5 . .
N1 C3 H3B 109.5 . .
H3A C3 H3B 109.5 . .
N1 C3 H3C 109.5 . .
H3A C3 H3C 109.5 . .
H3B C3 H3C 109.5 . .
C9 C4 C8 119.2(4) . .
C9 C4 H4 120.4 . .
C8 C4 H4 120.4 . .
C2 C5 C9 121.0(4) . .
C2 C5 H5 119.5 . .
C9 C5 H5 119.5 . .
C8 C7 C2 121.8(4) . .
C8 C7 H7 119.1 . .
C2 C7 H7 119.1 . .
C7 C8 C4 120.6(4) . .
C7 C8 H8 119.7 . .
C4 C8 H8 119.7 . .
C4 C9 C5 119.8(4) . .
C4 C9 H9 120.1 . .
C5 C9 H9 120.1 . .
N1 C1 C6 112.6(3) . 3_556
N1 C1 H1A 114(3) . .
C6 C1 H1A 105(3) 3_556 .
N1 C1 H1B 107(3) . .
C6 C1 H1B 104(3) 3_556 .
H1A C1 H1B 114(5) . .
N1 C6 C2 114.4(4) . .
N1 C6 C1 110.2(4) . 3_556
C2 C6 C1 107.7(3) . 3_556
N1 C6 H6 108.1 . .
C2 C6 H6 108.1 . .
C1 C6 H6 108.1 3_556 .

loop_
_geom_bond_atom_site_label_1
_geom_bond_atom_site_label_2
_geom_bond_distance
_geom_bond_site_symmetry_2
N1 C6 1.399(6) .
N1 C3 1.463(5) .
N1 C1 1.452(5) .
C2 C7 1.364(6) .
C2 C5 1.383(6) .
C2 C6 1.516(5) .
C3 H3A 0.9600 .
C3 H3B 0.9600 .
C3 H3C 0.9600 .
C4 C9 1.362(6) .
C4 C8 1.374(6) .
C4 H4 0.9300 .
C5 C9 1.391(6) .
C5 H5 0.9300 .
C7 C8 1.364(6) .
C7 H7 0.9300 .
C8 H8 0.9300 .
C9 H9 0.9300 .
C1 C6 1.538(5) 3_556
C1 H1A 0.96(5) .
C1 H1B 1.04(5) .
C6 C1 1.538(5) 3_556
C6 H6 0.9800 .
